data_4507419
loop_
_publ_author_name
'Nandurkar, Nitin S.'
'Kumar, N. N. Bhuvan'
'Mukhina, Olga A.'
'Kutateladze, Andrei G.'

_publ_section_title
;
 Photoassisted Access to Enantiopure Conformationally Locked
 Ribofuranosylamines Spiro-Linked to Oxazolidino-Diketopiperazines.
;
_journal_issue 1
_journal_name_full 'ACS Combinatorial Science'
_journal_page_first 73
_journal_paper_doi 10.1021/co3001296
_journal_volume 15
_journal_year 2013
_chemical_formula_moiety 'C21 H24 N2 O5'
_chemical_formula_sum 'C21 H24 N2 O5'
_chemical_formula_weight 384.42
_chemical_name_common 'compound 5c'
_chemical_name_systematic
;
anti-12-Hydroxy-4-tert-butyl-6-methyl-10,11-benzo-5,16-dioxa-3,9-
diazatetracyclo[11.2.1.0^1,9^.0^3,7^]hexadeca-10,14-diene-2,8-dione
;
_space_group_IT_number 19
_symmetry_cell_setting orthorhombic
_symmetry_space_group_name_Hall 'P 2ac 2ab'
_symmetry_space_group_name_H-M 'P 21 21 21'
_atom_sites_solution_hydrogens geom
_atom_sites_solution_primary direct
_atom_sites_solution_secondary difmap
_audit_creation_method SHELXL-97
_cell_angle_alpha 90.00
_cell_angle_beta 90.00
_cell_angle_gamma 90.00
_cell_formula_units_Z 4
_cell_length_a 9.2552(8)
_cell_length_b 10.3088(9)
_cell_length_c 20.2933(19)
_cell_measurement_reflns_used 9317
_cell_measurement_temperature 296(2)
_cell_measurement_theta_max 24.86
_cell_measurement_theta_min 2.22
_cell_volume 1936.2(3)
_computing_cell_refinement 'Bruker SAINT'
_computing_data_collection 'Bruker APEX2'
_computing_data_reduction 'Bruker SAINT'
_computing_molecular_graphics 'Bruker SHELXTL'
_computing_publication_material 'Bruker SHELXTL'
_computing_structure_refinement 'SHELXL-97 (Sheldrick, 2008)'
_computing_structure_solution 'SHELXS-97 (Sheldrick, 2008)'
_diffrn_ambient_temperature 296(2)
_diffrn_detector_area_resol_mean 8.33
_diffrn_measured_fraction_theta_full 1.000
_diffrn_measured_fraction_theta_max 1.000
_diffrn_measurement_device_type 'Bruker D8 APEX II Diffractometer'
_diffrn_measurement_method '\f and \w scans'
_diffrn_radiation_monochromator graphite
_diffrn_radiation_source 'fine-focus sealed tube'
_diffrn_radiation_type MoK\a
_diffrn_radiation_wavelength 0.71073
_diffrn_reflns_av_R_equivalents 0.0556
_diffrn_reflns_av_sigmaI/netI 0.0146
_diffrn_reflns_limit_h_max 11
_diffrn_reflns_limit_h_min -11
_diffrn_reflns_limit_k_max 12
_diffrn_reflns_limit_k_min -12
_diffrn_reflns_limit_l_max 25
_diffrn_reflns_limit_l_min -25
_diffrn_reflns_number 103049
_diffrn_reflns_theta_full 26.03
_diffrn_reflns_theta_max 26.03
_diffrn_reflns_theta_min 2.01
_exptl_absorpt_coefficient_mu 0.095
_exptl_absorpt_correction_T_max 0.9813
_exptl_absorpt_correction_T_min 0.9367
_exptl_absorpt_correction_type multi-scan
_exptl_crystal_colour colourless
_exptl_crystal_density_diffrn 1.319
_exptl_crystal_density_method 'not measured'
_exptl_crystal_description plate
_exptl_crystal_F_000 816
_exptl_crystal_size_max 0.70
_exptl_crystal_size_mid 0.23
_exptl_crystal_size_min 0.20
_refine_diff_density_max 0.188
_refine_diff_density_min -0.268
_refine_diff_density_rms 0.060
_refine_ls_abs_structure_details 'Flack H D (1983), Acta Cryst. A39, 876-881'
_refine_ls_abs_structure_Flack -0.3(14)
_refine_ls_extinction_method none
_refine_ls_goodness_of_fit_ref 1.039
_refine_ls_hydrogen_treatment noref
_refine_ls_matrix_type full
_refine_ls_number_parameters 258
_refine_ls_number_reflns 3816
_refine_ls_number_restraints 0
_refine_ls_restrained_S_all 1.039
_refine_ls_R_factor_all 0.0568
_refine_ls_R_factor_gt 0.0506
_refine_ls_shift/su_max 0.000
_refine_ls_shift/su_mean 0.000
_refine_ls_structure_factor_coef Fsqd
_refine_ls_weighting_details 'calc w=1/[\s^2^(Fo^2^)+(0.0919P)^2^+0.6564P] where P=(Fo^2^+2Fc^2^)/3'
_refine_ls_weighting_scheme calc
_refine_ls_wR_factor_gt 0.1435
_refine_ls_wR_factor_ref 0.1509
_reflns_number_gt 3445
_reflns_number_total 3816
_reflns_threshold_expression >2sigma(I)
_cod_data_source_file co3001296_si_002.cif
_cod_data_source_block 5c
_cod_depositor_comments
;
The following automatic conversions were performed:

'_symmetry_cell_setting' value 'Orthorhombic' changed to
'orthorhombic' according to
/home/saulius/struct/CIF-dictionaries/cif_core.dic dictionary named
'cif_core.dic' version 2.4.2 from 2011-04-26.

Automatic conversion script
Id: cif_fix_values 1891 2012-01-12 08:04:46Z andrius 
;
_cod_original_sg_symbol_H-M 'P2(1)2(1)2(1) '
_cod_database_code 4507419

loop_
_symmetry_equiv_pos_as_xyz
'x, y, z'
'x+1/2, -y+1/2, -z'
'-x, y+1/2, -z+1/2'
'-x+1/2, -y, z+1/2'

loop_
_atom_site_label
_atom_site_type_symbol
_atom_site_fract_x
_atom_site_fract_y
_atom_site_fract_z
_atom_site_U_iso_or_equiv
_atom_site_adp_type
_atom_site_occupancy
_atom_site_symmetry_multiplicity
_atom_site_calc_flag
_atom_site_refinement_flags
O1 O 0.2695(2) 0.39069(17) 0.06542(11) 0.0513(5) Uani 1 1 d .
O2 O 0.4468(2) 0.76182(18) 0.04219(10) 0.0552(5) Uani 1 1 d .
O3 O -0.0562(2) 0.62691(19) 0.14947(10) 0.0558(5) Uani 1 1 d .
O4 O 0.1603(3) 1.1685(2) 0.22347(11) 0.0692(6) Uani 1 1 d .
H4 H 0.1416 1.1768 0.2627 0.104 Uiso 1 1 calc R
O5 O 0.3054(2) 0.87410(16) 0.15558(9) 0.0465(4) Uani 1 1 d .
N1 N 0.0861(2) 0.79569(19) 0.11417(10) 0.0425(5) Uani 1 1 d .
N2 N 0.2920(2) 0.60745(19) 0.08177(11) 0.0433(5) Uani 1 1 d .
C1 C -0.2440(4) 1.0588(3) 0.16621(18) 0.0687(9) Uani 1 1 d .
H1 H -0.3190 1.1139 0.1782 0.082 Uiso 1 1 calc R
C2 C -0.2714(4) 0.9537(3) 0.12427(18) 0.0665(8) Uani 1 1 d .
H2 H -0.3634 0.9382 0.1076 0.080 Uiso 1 1 calc R
C3 C -0.1567(3) 0.8740(3) 0.10856(15) 0.0553(7) Uani 1 1 d .
H3A H -0.1722 0.8052 0.0797 0.066 Uiso 1 1 calc R
C4 C -0.0192(3) 0.8925(3) 0.13412(13) 0.0451(6) Uani 1 1 d .
C5 C 0.0503(3) 0.6669(2) 0.11918(13) 0.0434(5) Uani 1 1 d .
C6 C 0.1387(3) 0.5774(2) 0.07813(13) 0.0420(5) Uani 1 1 d .
H6 H 0.1077 0.5864 0.0322 0.050 Uiso 1 1 calc R
C7 C 0.3778(3) 0.4896(2) 0.07005(13) 0.0428(5) Uani 1 1 d .
H7 H 0.4277 0.4973 0.0276 0.051 Uiso 1 1 calc R
C8 C 0.4889(3) 0.4603(3) 0.12425(15) 0.0535(7) Uani 1 1 d .
C9 C 0.5771(4) 0.3437(3) 0.0994(2) 0.0766(10) Uani 1 1 d .
H9A H 0.6127 0.3616 0.0559 0.115 Uiso 1 1 calc R
H9B H 0.5165 0.2681 0.0982 0.115 Uiso 1 1 calc R
H9C H 0.6569 0.3286 0.1286 0.115 Uiso 1 1 calc R
C10 C 0.5915(3) 0.5736(3) 0.13437(19) 0.0669(8) Uani 1 1 d .
H10A H 0.5410 0.6436 0.1554 0.100 Uiso 1 1 calc R
H10B H 0.6276 0.6022 0.0925 0.100 Uiso 1 1 calc R
H10C H 0.6708 0.5467 0.1616 0.100 Uiso 1 1 calc R
C11 C 0.1376(3) 0.4339(2) 0.09561(15) 0.0479(6) Uani 1 1 d .
H11 H 0.1422 0.4224 0.1435 0.057 Uiso 1 1 calc R
C12 C 0.0129(4) 0.3589(3) 0.0675(2) 0.0737(10) Uani 1 1 d .
H12A H 0.0130 0.3669 0.0203 0.111 Uiso 1 1 calc R
H12B H -0.0761 0.3926 0.0847 0.111 Uiso 1 1 calc R
H12C H 0.0220 0.2691 0.0793 0.111 Uiso 1 1 calc R
C13 C 0.3340(3) 0.7310(2) 0.06840(13) 0.0417(5) Uani 1 1 d .
C14 C 0.2330(3) 0.8366(2) 0.09611(12) 0.0404(5) Uani 1 1 d .
C15 C -0.1080(3) 1.0807(3) 0.18958(17) 0.0603(8) Uani 1 1 d .
H15 H -0.0925 1.1529 0.2161 0.072 Uiso 1 1 calc R
C16 C 0.0101(3) 0.9993(3) 0.17536(13) 0.0483(6) Uani 1 1 d .
C17 C 0.1549(3) 1.0345(2) 0.20621(14) 0.0520(6) Uani 1 1 d .
H17 H 0.1669 0.9832 0.2465 0.062 Uiso 1 1 calc R
C18 C 0.2856(3) 1.0118(2) 0.16255(14) 0.0516(6) Uani 1 1 d .
H18 H 0.3718 1.0515 0.1820 0.062 Uiso 1 1 calc R
C19 C 0.2646(3) 1.0585(3) 0.09382(15) 0.0536(7) Uani 1 1 d .
H19 H 0.2727 1.1443 0.0800 0.064 Uiso 1 1 calc R
C20 C 0.2326(3) 0.9587(2) 0.05555(14) 0.0483(6) Uani 1 1 d .
H20 H 0.2130 0.9633 0.0107 0.058 Uiso 1 1 calc R
C21 C 0.4171(4) 0.4255(5) 0.18962(17) 0.0811(11) Uani 1 1 d .
H21A H 0.4902 0.4072 0.2219 0.122 Uiso 1 1 calc R
H21B H 0.3572 0.3504 0.1837 0.122 Uiso 1 1 calc R
H21C H 0.3589 0.4969 0.2043 0.122 Uiso 1 1 calc R

loop_
_atom_site_aniso_label
_atom_site_aniso_U_11
_atom_site_aniso_U_22
_atom_site_aniso_U_33
_atom_site_aniso_U_23
_atom_site_aniso_U_13
_atom_site_aniso_U_12
O1 0.0442(10) 0.0309(8) 0.0788(13) -0.0020(8) -0.0033(9) -0.0028(7)
O2 0.0509(11) 0.0384(9) 0.0762(12) 0.0035(9) 0.0170(10) -0.0048(8)
O3 0.0446(10) 0.0456(11) 0.0773(13) 0.0075(9) 0.0107(9) -0.0045(8)
O4 0.0919(16) 0.0375(10) 0.0780(14) -0.0135(9) 0.0168(13) -0.0103(11)
O5 0.0515(10) 0.0317(9) 0.0561(10) 0.0002(7) -0.0042(8) 0.0020(7)
N1 0.0400(11) 0.0325(10) 0.0549(11) 0.0025(8) 0.0035(9) -0.0006(8)
N2 0.0355(10) 0.0290(9) 0.0654(13) 0.0019(9) 0.0043(9) -0.0004(8)
C1 0.0636(19) 0.0543(18) 0.088(2) 0.0171(16) 0.0113(17) 0.0225(15)
C2 0.0532(16) 0.0643(19) 0.082(2) 0.0124(16) -0.0013(15) 0.0117(15)
C3 0.0508(15) 0.0535(16) 0.0617(16) 0.0043(13) -0.0005(13) 0.0048(13)
C4 0.0439(13) 0.0366(12) 0.0550(14) 0.0059(10) 0.0037(11) 0.0063(10)
C5 0.0371(11) 0.0369(12) 0.0561(13) 0.0076(10) -0.0011(11) -0.0033(10)
C6 0.0374(12) 0.0331(12) 0.0557(14) 0.0018(10) -0.0025(10) -0.0055(9)
C7 0.0411(13) 0.0281(11) 0.0591(14) -0.0007(10) 0.0018(10) -0.0012(9)
C8 0.0419(13) 0.0453(15) 0.0734(17) 0.0082(12) -0.0055(12) -0.0027(11)
C9 0.0525(17) 0.0485(16) 0.129(3) 0.0150(19) -0.0077(19) 0.0060(14)
C10 0.0479(16) 0.0595(19) 0.093(2) -0.0001(16) -0.0148(16) -0.0067(13)
C11 0.0406(13) 0.0322(12) 0.0708(16) 0.0051(11) -0.0020(12) -0.0044(10)
C12 0.0539(17) 0.0362(14) 0.131(3) -0.0031(17) -0.0154(19) -0.0063(12)
C13 0.0381(12) 0.0319(11) 0.0549(13) 0.0014(10) 0.0029(11) -0.0039(9)
C14 0.0414(12) 0.0313(11) 0.0485(12) 0.0054(10) 0.0010(10) -0.0010(10)
C15 0.0632(18) 0.0419(15) 0.0758(19) 0.0010(13) 0.0131(15) 0.0113(13)
C16 0.0516(14) 0.0364(12) 0.0569(14) 0.0076(11) 0.0099(12) 0.0031(12)
C17 0.0669(17) 0.0280(12) 0.0612(15) -0.0020(11) 0.0044(13) -0.0014(11)
C18 0.0539(14) 0.0288(12) 0.0720(17) -0.0078(11) 0.0001(13) -0.0031(11)
C19 0.0540(15) 0.0312(12) 0.0755(18) 0.0063(12) 0.0095(13) -0.0055(11)
C20 0.0525(14) 0.0343(12) 0.0582(15) 0.0099(11) 0.0075(12) 0.0019(11)
C21 0.061(2) 0.112(3) 0.070(2) 0.023(2) -0.0117(16) -0.015(2)

loop_
_atom_type_symbol
_atom_type_description
_atom_type_scat_dispersion_real
_atom_type_scat_dispersion_imag
_atom_type_scat_source
C C 0.0033 0.0016 'International Tables Vol C Tables 4.2.6.8 and 6.1.1.4'
H H 0.0000 0.0000 'International Tables Vol C Tables 4.2.6.8 and 6.1.1.4'
N N 0.0061 0.0033 'International Tables Vol C Tables 4.2.6.8 and 6.1.1.4'
O O 0.0106 0.0060 'International Tables Vol C Tables 4.2.6.8 and 6.1.1.4'

loop_
_geom_angle_atom_site_label_1
_geom_angle_atom_site_label_2
_geom_angle_atom_site_label_3
_geom_angle
C7 O1 C11 110.23(18)
C17 O4 H4 109.5
C14 O5 C18 106.82(19)
C5 N1 C4 118.8(2)
C5 N1 C14 121.3(2)
C4 N1 C14 119.52(19)
C13 N2 C6 118.0(2)
C13 N2 C7 125.9(2)
C6 N2 C7 110.05(18)
C15 C1 C2 120.4(3)
C15 C1 H1 119.8
C2 C1 H1 119.8
C3 C2 C1 117.5(3)
C3 C2 H2 121.2
C1 C2 H2 121.2
C2 C3 C4 122.5(3)
C2 C3 H3A 118.8
C4 C3 H3A 118.8
C3 C4 C16 120.5(2)
C3 C4 N1 114.6(2)
C16 C4 N1 124.9(2)
O3 C5 N1 123.6(2)
O3 C5 C6 120.7(2)
N1 C5 C6 115.2(2)
N2 C6 C5 112.1(2)
N2 C6 C11 101.6(2)
C5 C6 C11 118.0(2)
N2 C6 H6 108.2
C5 C6 H6 108.2
C11 C6 H6 108.2
O1 C7 N2 102.73(18)
O1 C7 C8 112.0(2)
N2 C7 C8 114.1(2)
O1 C7 H7 109.3
N2 C7 H7 109.3
C8 C7 H7 109.3
C10 C8 C21 109.6(3)
C10 C8 C7 111.4(2)
C21 C8 C7 112.2(2)
C10 C8 C9 108.3(2)
C21 C8 C9 109.4(3)
C7 C8 C9 105.9(3)
C8 C9 H9A 109.5
C8 C9 H9B 109.5
H9A C9 H9B 109.5
C8 C9 H9C 109.5
H9A C9 H9C 109.5
H9B C9 H9C 109.5
C8 C10 H10A 109.5
C8 C10 H10B 109.5
H10A C10 H10B 109.5
C8 C10 H10C 109.5
H10A C10 H10C 109.5
H10B C10 H10C 109.5
O1 C11 C12 109.3(2)
O1 C11 C6 101.3(2)
C12 C11 C6 114.6(2)
O1 C11 H11 110.4
C12 C11 H11 110.4
C6 C11 H11 110.4
C11 C12 H12A 109.5
C11 C12 H12B 109.5
H12A C12 H12B 109.5
C11 C12 H12C 109.5
H12A C12 H12C 109.5
H12B C12 H12C 109.5
O2 C13 N2 125.4(2)
O2 C13 C14 119.7(2)
N2 C13 C14 114.6(2)
O5 C14 N1 107.43(19)
O5 C14 C20 103.7(2)
N1 C14 C20 112.0(2)
O5 C14 C13 102.38(19)
N1 C14 C13 116.7(2)
C20 C14 C13 113.2(2)
C1 C15 C16 123.1(3)
C1 C15 H15 118.5
C16 C15 H15 118.5
C15 C16 C4 116.0(3)
C15 C16 C17 117.2(2)
C4 C16 C17 126.9(2)
O4 C17 C18 105.4(2)
O4 C17 C16 111.3(2)
C18 C17 C16 115.1(2)
O4 C17 H17 108.3
C18 C17 H17 108.3
C16 C17 H17 108.3
O5 C18 C19 104.1(2)
O5 C18 C17 108.1(2)
C19 C18 C17 113.1(2)
O5 C18 H18 110.4
C19 C18 H18 110.4
C17 C18 H18 110.4
C20 C19 C18 109.1(2)
C20 C19 H19 125.5
C18 C19 H19 125.5
C19 C20 C14 109.2(2)
C19 C20 H20 125.4
C14 C20 H20 125.4
C8 C21 H21A 109.5
C8 C21 H21B 109.5
H21A C21 H21B 109.5
C8 C21 H21C 109.5
H21A C21 H21C 109.5
H21B C21 H21C 109.5

loop_
_geom_bond_atom_site_label_1
_geom_bond_atom_site_label_2
_geom_bond_distance
O1 C7 1.433(3)
O1 C11 1.437(3)
O2 C13 1.215(3)
O3 C5 1.233(3)
O4 C17 1.426(3)
O4 H4 0.8200
O5 C14 1.433(3)
O5 C18 1.438(3)
N1 C5 1.372(3)
N1 C4 1.453(3)
N1 C14 1.470(3)
N2 C13 1.359(3)
N2 C6 1.454(3)
N2 C7 1.471(3)
C1 C15 1.364(5)
C1 C2 1.401(5)
C1 H1 0.9300
C2 C3 1.379(4)
C2 H2 0.9300
C3 C4 1.387(4)
C3 H3A 0.9300
C4 C16 1.409(4)
C5 C6 1.489(4)
C6 C11 1.521(3)
C6 H6 0.9800
C7 C8 1.535(4)
C7 H7 0.9800
C8 C10 1.519(4)
C8 C21 1.526(5)
C8 C9 1.538(4)
C9 H9A 0.9600
C9 H9B 0.9600
C9 H9C 0.9600
C10 H10A 0.9600
C10 H10B 0.9600
C10 H10C 0.9600
C11 C12 1.503(4)
C11 H11 0.9800
C12 H12A 0.9600
C12 H12B 0.9600
C12 H12C 0.9600
C13 C14 1.541(3)
C14 C20 1.504(3)
C15 C16 1.408(4)
C15 H15 0.9300
C16 C17 1.523(4)
C17 C18 1.518(4)
C17 H17 0.9800
C18 C19 1.489(4)
C18 H18 0.9800
C19 C20 1.323(4)
C19 H19 0.9300
C20 H20 0.9300
C21 H21A 0.9600
C21 H21B 0.9600
C21 H21C 0.9600
